data_4079679
loop_
_publ_author_name
'Garc\'ia-L\'opez, Jos\'e-Antonio'
'Saura-Llamas, Isabel'
'McGrady, John E.'
'Bautista, Delia'
'Vicente, Jos\'e'

_publ_section_title
;
 Insertion of Allenes into the Pd--C Bond of Ortho-Palladated Primary
 Arylamines of Biological Relevance: Phenethylamine, Phentermine,
 (l)-Phenylalanine Methyl Ester, and (l)-Tryptophan Methyl Ester.
 Synthesis of Tetrahydro-3-benzazepines and Their Salts
;
_journal_issue 23
_journal_name_full Organometallics
_journal_page_first 8333
_journal_paper_doi 10.1021/om300928j
_journal_volume 31
_journal_year 2012
_chemical_formula_sum 'C13 H18 Br N O'
_chemical_formula_weight 284.19
_chemical_name_systematic
; 
 ? 
;
_space_group_IT_number 19
_symmetry_cell_setting orthorhombic
_symmetry_space_group_name_Hall 'P 2ac 2ab'
_symmetry_space_group_name_H-M 'P 21 21 21'
_atom_sites_solution_hydrogens geom
_atom_sites_solution_primary direct
_atom_sites_solution_secondary difmap
_audit_creation_method SHELXL-97
_cell_angle_alpha 90.00
_cell_angle_beta 90.00
_cell_angle_gamma 90.00
_cell_formula_units_Z 4
_cell_length_a 6.2731(3)
_cell_length_b 7.8393(4)
_cell_length_c 27.5628(15)
_cell_measurement_reflns_used 5390
_cell_measurement_temperature 100(2)
_cell_measurement_theta_max 27.55
_cell_measurement_theta_min 2.70
_cell_volume 1355.45(12)
_computing_cell_refinement 'Bruker SAINT'
_computing_data_collection 'Bruker SMART'
_computing_data_reduction 'Bruker SAINT'
_computing_molecular_graphics 'Bruker SHELXTL'
_computing_publication_material 'Bruker SHELXTL'
_computing_structure_refinement 'SHELXL-97 (Sheldrick, 1997)'
_computing_structure_solution 'SHELXS-97 (Sheldrick, 1990)'
_diffrn_ambient_temperature 100(2)
_diffrn_detector_area_resol_mean 8.26
_diffrn_measured_fraction_theta_full 0.999
_diffrn_measured_fraction_theta_max 0.958
_diffrn_measurement_device_type 'Bruker SMART APEX CCD'
_diffrn_measurement_method \w-scan
_diffrn_radiation_monochromator graphite
_diffrn_radiation_source 'fine-focus sealed tube'
_diffrn_radiation_type MoK\a
_diffrn_radiation_wavelength 0.71073
_diffrn_reflns_av_R_equivalents 0.0396
_diffrn_reflns_av_sigmaI/netI 0.0421
_diffrn_reflns_limit_h_max 8
_diffrn_reflns_limit_h_min -8
_diffrn_reflns_limit_k_max 10
_diffrn_reflns_limit_k_min -10
_diffrn_reflns_limit_l_max 34
_diffrn_reflns_limit_l_min -35
_diffrn_reflns_number 15699
_diffrn_reflns_theta_full 26.00
_diffrn_reflns_theta_max 28.29
_diffrn_reflns_theta_min 2.70
_exptl_absorpt_coefficient_mu 3.014
_exptl_absorpt_correction_T_max 0.8889
_exptl_absorpt_correction_T_min 0.6319
_exptl_absorpt_correction_type multi-scan
_exptl_absorpt_process_details SADABS
_exptl_crystal_colour colourless
_exptl_crystal_density_diffrn 1.393
_exptl_crystal_density_method 'not measured'
_exptl_crystal_description block
_exptl_crystal_F_000 584
_exptl_crystal_size_max 0.22
_exptl_crystal_size_mid 0.14
_exptl_crystal_size_min 0.04
_refine_diff_density_max 0.694
_refine_diff_density_min -0.248
_refine_diff_density_rms 0.085
_refine_ls_abs_structure_details 'Flack H D (1983), Acta Cryst. A39, 876-881'
_refine_ls_abs_structure_Flack 0.014(10)
_refine_ls_extinction_method none
_refine_ls_goodness_of_fit_ref 1.053
_refine_ls_hydrogen_treatment 'NH2 free with DFIX,rigid methyls others riding'
_refine_ls_matrix_type full
_refine_ls_number_parameters 156
_refine_ls_number_reflns 3162
_refine_ls_number_restraints 2
_refine_ls_restrained_S_all 1.053
_refine_ls_R_factor_all 0.0357
_refine_ls_R_factor_gt 0.0317
_refine_ls_shift/su_max 0.003
_refine_ls_shift/su_mean 0.000
_refine_ls_structure_factor_coef Fsqd
_refine_ls_weighting_details 'calc w=1/[\s^2^(Fo^2^)+(0.0356P)^2^+0.0000P] where P=(Fo^2^+2Fc^2^)/3'
_refine_ls_weighting_scheme calc
_refine_ls_wR_factor_gt 0.0682
_refine_ls_wR_factor_ref 0.0698
_reflns_number_gt 2945
_reflns_number_total 3162
_reflns_threshold_expression >2sigma(I)
_cod_data_source_file om300928j_si_002.cif
_cod_data_source_block jaf543bs
_cod_original_sg_symbol_H-M 'P 2(1)2(1)2(1)'
_cod_database_code 4079679

loop_
_symmetry_equiv_pos_as_xyz
'x, y, z'
'-x+1/2, -y, z+1/2'
'-x, y+1/2, -z+1/2'
'x+1/2, -y+1/2, -z'

loop_
_atom_site_label
_atom_site_type_symbol
_atom_site_fract_x
_atom_site_fract_y
_atom_site_fract_z
_atom_site_U_iso_or_equiv
_atom_site_adp_type
_atom_site_occupancy
_atom_site_symmetry_multiplicity
_atom_site_calc_flag
_atom_site_refinement_flags
Br Br 0.20512(4) 0.56203(3) 0.946590(9) 0.02358(8) Uani 1 1 d .
C1 C 0.6862(5) 0.8026(4) 0.91265(9) 0.0244(6) Uani 1 1 d .
H1A H 0.5543 0.8640 0.9219 0.029 Uiso 1 1 calc R
H1B H 0.6658 0.6803 0.9203 0.029 Uiso 1 1 calc R
N1 N 0.8675(4) 0.8701(3) 0.94145(8) 0.0203(5) Uani 1 1 d D
H01A H 0.819(5) 0.880(4) 0.9691(7) 0.029(9) Uiso 1 1 d D
H01B H 0.974(4) 0.805(3) 0.9404(11) 0.024(8) Uiso 1 1 d D
C3 C 0.9601(4) 1.0388(3) 0.92502(9) 0.0203(5) Uani 1 1 d .
C4 C 1.0388(4) 1.0108(3) 0.87332(9) 0.0187(5) Uani 1 1 d .
C4A C 0.8850(4) 0.9243(3) 0.84038(9) 0.0199(5) Uani 1 1 d .
C5 C 0.9004(4) 0.9465(4) 0.78962(8) 0.0223(5) Uani 1 1 d .
H5 H 1.0086 1.0174 0.7765 0.027 Uiso 1 1 calc R
C6 C 0.7590(5) 0.8655(3) 0.75917(9) 0.0257(6) Uani 1 1 d .
C7 C 0.5989(5) 0.7607(4) 0.77785(10) 0.0288(6) Uani 1 1 d .
H7 H 0.5026 0.7037 0.7567 0.035 Uiso 1 1 calc R
C8 C 0.5826(5) 0.7411(4) 0.82759(10) 0.0264(6) Uani 1 1 d .
H8 H 0.4733 0.6706 0.8405 0.032 Uiso 1 1 calc R
C8A C 0.7226(4) 0.8225(3) 0.85896(9) 0.0214(5) Uani 1 1 d .
C9 C 1.2284(4) 1.0645(4) 0.85895(9) 0.0262(5) Uani 1 1 d .
H9A H 1.2718 1.0486 0.8262 0.031 Uiso 1 1 calc R
H9B H 1.3212 1.1191 0.8813 0.031 Uiso 1 1 calc R
O1 O 0.7593(3) 0.8822(3) 0.70957(7) 0.0313(5) Uani 1 1 d .
C10 C 0.9363(6) 0.9705(4) 0.68835(10) 0.0372(8) Uani 1 1 d .
H10A H 0.9374 1.0890 0.6997 0.056 Uiso 1 1 calc R
H10B H 0.9231 0.9684 0.6529 0.056 Uiso 1 1 calc R
H10C H 1.0694 0.9144 0.6979 0.056 Uiso 1 1 calc R
C11 C 0.7858(5) 1.1740(3) 0.92649(10) 0.0250(6) Uani 1 1 d .
H11A H 0.6862 1.1552 0.8996 0.038 Uiso 1 1 calc R
H11B H 0.8501 1.2874 0.9234 0.038 Uiso 1 1 calc R
H11C H 0.7090 1.1664 0.9574 0.038 Uiso 1 1 calc R
C12 C 1.1353(4) 1.0789(4) 0.96155(9) 0.0253(6) Uani 1 1 d .
H12A H 1.1997 1.1894 0.9537 0.038 Uiso 1 1 calc R
H12B H 1.2447 0.9897 0.9602 0.038 Uiso 1 1 calc R
H12C H 1.0743 1.0832 0.9943 0.038 Uiso 1 1 calc R

loop_
_atom_site_aniso_label
_atom_site_aniso_U_11
_atom_site_aniso_U_22
_atom_site_aniso_U_33
_atom_site_aniso_U_23
_atom_site_aniso_U_13
_atom_site_aniso_U_12
Br 0.03076(14) 0.02078(13) 0.01921(12) -0.00058(11) -0.00320(10) -0.00130(12)
C1 0.0257(14) 0.0276(14) 0.0200(12) -0.0023(11) 0.0027(12) -0.0065(13)
N1 0.0241(11) 0.0216(11) 0.0153(11) -0.0020(9) 0.0026(9) -0.0010(9)
C3 0.0223(13) 0.0193(14) 0.0192(12) -0.0008(11) -0.0001(10) -0.0017(11)
C4 0.0240(13) 0.0161(12) 0.0160(12) 0.0013(9) -0.0012(10) 0.0025(10)
C4A 0.0221(12) 0.0171(12) 0.0205(11) -0.0045(12) 0.0008(10) 0.0017(11)
C5 0.0266(13) 0.0208(12) 0.0194(12) 0.0001(12) 0.0020(10) 0.0028(13)
C6 0.0356(18) 0.0230(13) 0.0185(13) -0.0029(10) -0.0027(11) 0.0048(11)
C7 0.0313(16) 0.0281(15) 0.0270(15) -0.0092(12) -0.0054(12) -0.0040(13)
C8 0.0254(15) 0.0273(14) 0.0264(15) -0.0031(12) 0.0013(12) -0.0062(12)
C8A 0.0231(13) 0.0204(12) 0.0207(12) -0.0050(10) 0.0003(11) 0.0005(11)
C9 0.0246(13) 0.0312(14) 0.0228(12) 0.0046(12) -0.0024(10) -0.0015(13)
O1 0.0435(15) 0.0324(11) 0.0180(9) -0.0020(8) -0.0052(8) -0.0048(9)
C10 0.058(2) 0.036(2) 0.0181(14) 0.0009(12) 0.0004(13) -0.0035(15)
C11 0.0274(13) 0.0205(13) 0.0271(13) -0.0036(11) 0.0031(12) 0.0034(13)
C12 0.0268(13) 0.0271(14) 0.0221(12) -0.0032(12) -0.0039(10) -0.0020(12)

loop_
_atom_type_symbol
_atom_type_description
_atom_type_scat_dispersion_real
_atom_type_scat_dispersion_imag
_atom_type_scat_source
C C 0.0033 0.0016 'International Tables Vol C Tables 4.2.6.8 and 6.1.1.4'
H H 0.0000 0.0000 'International Tables Vol C Tables 4.2.6.8 and 6.1.1.4'
N N 0.0061 0.0033 'International Tables Vol C Tables 4.2.6.8 and 6.1.1.4'
O O 0.0106 0.0060 'International Tables Vol C Tables 4.2.6.8 and 6.1.1.4'
Br Br -0.2901 2.4595 'International Tables Vol C Tables 4.2.6.8 and 6.1.1.4'

loop_
_geom_angle_atom_site_label_1
_geom_angle_atom_site_label_2
_geom_angle_atom_site_label_3
_geom_angle
N1 C1 C8A 111.9(2)
C1 N1 C3 116.5(2)
N1 C3 C11 108.9(2)
N1 C3 C12 105.0(2)
C11 C3 C12 110.9(2)
N1 C3 C4 106.1(2)
C11 C3 C4 111.0(2)
C12 C3 C4 114.5(2)
C9 C4 C4A 123.0(2)
C9 C4 C3 121.7(2)
C4A C4 C3 115.2(2)
C8A C4A C5 119.0(2)
C8A C4A C4 120.8(2)
C5 C4A C4 120.3(2)
C6 C5 C4A 120.2(3)
O1 C6 C5 124.2(3)
O1 C6 C7 115.1(2)
C5 C6 C7 120.7(3)
C8 C7 C6 118.9(3)
C7 C8 C8A 121.3(3)
C8 C8A C4A 119.9(2)
C8 C8A C1 118.0(2)
C4A C8A C1 122.1(2)
C6 O1 C10 117.0(2)

loop_
_geom_bond_atom_site_label_1
_geom_bond_atom_site_label_2
_geom_bond_distance
C1 N1 1.485(4)
C1 C8A 1.506(3)
N1 C3 1.514(3)
C3 C11 1.523(4)
C3 C12 1.523(3)
C3 C4 1.524(3)
C4 C9 1.323(4)
C4 C4A 1.488(4)
C4A C8A 1.392(4)
C4A C5 1.413(3)
C5 C6 1.376(4)
C6 O1 1.374(3)
C6 C7 1.396(4)
C7 C8 1.383(4)
C8 C8A 1.388(4)
O1 C10 1.433(4)

loop_
_geom_hbond_atom_site_label_D
_geom_hbond_atom_site_label_H
_geom_hbond_atom_site_label_A
_geom_hbond_distance_DH
_geom_hbond_distance_HA
_geom_hbond_distance_DA
_geom_hbond_angle_DHA
_geom_hbond_site_symmetry_A
N1 H01A Br 0.825(17) 2.472(18) 3.293(2) 173(3) 4_567
N1 H01B Br 0.845(17) 2.396(19) 3.215(2) 164(3) 1_655
C12 H12A Br 0.98 2.93 3.835(3) 154.3 1_665
